data_7155431
loop_
_publ_author_name
'Li, Ji-Yao'
'Yu, Ke-Wei'
'Xie, Chao-Chao'
'Liu, Yan-Kai'

_publ_section_title
;
 Lactols in an asymmetric aldol-desymmetrization sequence: access to
 tetrahydro-4H-furo[2,3-b]pyran-2-one and
 tetrahydro-4H-furo[2,3-b]furan-2-one derivatives.
;
_journal_issue 6
_journal_name_full 'Organic &amp; biomolecular chemistry'
_journal_page_first 1407
_journal_page_last 1417
_journal_paper_doi 10.1039/c6ob02420c
_journal_volume 15
_journal_year 2017
_chemical_absolute_configuration ad
_chemical_formula_moiety 'C16 H17 Br O7'
_chemical_formula_sum 'C16 H17 Br O7'
_chemical_formula_weight 401.19
_space_group_crystal_system monoclinic
_space_group_IT_number 4
_space_group_name_Hall 'P 2yb'
_space_group_name_H-M_alt 'P 1 21 1'
_symmetry_space_group_name_Hall 'P 2yb'
_symmetry_space_group_name_H-M 'P 1 21 1'
_atom_sites_solution_hydrogens geom
_atom_sites_solution_primary dual
_audit_creation_date 2016-08-29
_audit_creation_method
;
Olex2 1.2-beta
(compiled 2016.08.25 svn.r3337 for OlexSys, GUI svn.r5221)
;
_audit_update_record
;
2016-10-17 deposited with the CCDC.
2017-01-05 downloaded from the CCDC.
;
_cell_angle_alpha 90
_cell_angle_beta 99.962(7)
_cell_angle_gamma 90
_cell_formula_units_Z 2
_cell_length_a 5.5345(9)
_cell_length_b 10.8618(18)
_cell_length_c 14.707(2)
_cell_measurement_reflns_used 5124
_cell_measurement_temperature 293.15
_cell_measurement_theta_max 68
_cell_measurement_theta_min 3
_cell_volume 870.8(2)
_computing_cell_refinement 'SAINT v8.37A (Bruker, 2015)'
_computing_data_reduction 'SAINT v8.37A (Bruker, 2015)'
_computing_molecular_graphics 'Olex2 (Dolomanov et al., 2009)'
_computing_publication_material 'Olex2 (Dolomanov et al., 2009)'
_computing_structure_refinement 'ShelXL (Sheldrick, 2015)'
_computing_structure_solution 'ShelXT (Sheldrick, 2015)'
_diffrn_ambient_temperature 293.15
_diffrn_measured_fraction_theta_full 0.983
_diffrn_measured_fraction_theta_max 0.978
_diffrn_measurement_device_type 'CCD Area Detector'
_diffrn_radiation_type CuK\a
_diffrn_radiation_wavelength 1.54184
_diffrn_reflns_av_R_equivalents 0.0349
_diffrn_reflns_av_unetI/netI 0.0464
_diffrn_reflns_Laue_measured_fraction_full 0.983
_diffrn_reflns_Laue_measured_fraction_max 0.978
_diffrn_reflns_limit_h_max 6
_diffrn_reflns_limit_h_min -6
_diffrn_reflns_limit_k_max 13
_diffrn_reflns_limit_k_min -13
_diffrn_reflns_limit_l_max 17
_diffrn_reflns_limit_l_min -17
_diffrn_reflns_number 6095
_diffrn_reflns_point_group_measured_fraction_full 0.942
_diffrn_reflns_point_group_measured_fraction_max 0.937
_diffrn_reflns_theta_full 67.684
_diffrn_reflns_theta_max 68.509
_diffrn_reflns_theta_min 3.051
_exptl_absorpt_coefficient_mu 3.532
_exptl_absorpt_correction_T_max 0.7531
_exptl_absorpt_correction_T_min 0.4350
_exptl_absorpt_correction_type multi-scan
_exptl_absorpt_process_details
;
SADABS-2014/5 (Bruker,2014/5) was used for absorption correction.
wR2(int) was 0.1241 before and 0.0624 after correction.
The Ratio of minimum to maximum transmission is 0.5776.
The \l/2 correction factor is Not present.
;
_exptl_crystal_colour colourless
_exptl_crystal_colour_primary colourless
_exptl_crystal_density_diffrn 1.530
_exptl_crystal_description block
_exptl_crystal_F_000 408
_refine_diff_density_max 0.301
_refine_diff_density_min -0.352
_refine_diff_density_rms 0.045
_refine_ls_abs_structure_details
;
 Flack x determined using 1219 quotients [(I+)-(I-)]/[(I+)+(I-)]
 (Parsons, Flack and Wagner, Acta Cryst. B69 (2013) 249-259).
;
_refine_ls_abs_structure_Flack 0.089(12)
_refine_ls_extinction_coef 0.043(4)
_refine_ls_extinction_expression Fc^*^=kFc[1+0.001xFc^2^\l^3^/sin(2\q)]^-1/4^
_refine_ls_extinction_method 'SHELXL-2014/7 (Sheldrick 2014'
_refine_ls_goodness_of_fit_ref 1.053
_refine_ls_hydrogen_treatment constr
_refine_ls_matrix_type full
_refine_ls_number_parameters 221
_refine_ls_number_reflns 3000
_refine_ls_number_restraints 1
_refine_ls_restrained_S_all 1.053
_refine_ls_R_factor_all 0.0410
_refine_ls_R_factor_gt 0.0392
_refine_ls_shift/su_max 0.000
_refine_ls_shift/su_mean 0.000
_refine_ls_structure_factor_coef Fsqd
_refine_ls_weighting_details 'w=1/[\s^2^(Fo^2^)+(0.0512P)^2^+0.2411P] where P=(Fo^2^+2Fc^2^)/3'
_refine_ls_weighting_scheme calc
_refine_ls_wR_factor_gt 0.1042
_refine_ls_wR_factor_ref 0.1058
_reflns_Friedel_coverage 0.813
_reflns_Friedel_fraction_full 0.896
_reflns_Friedel_fraction_max 0.891
_reflns_number_gt 2856
_reflns_number_total 3000
_reflns_threshold_expression 'I > 2\s(I)'
_cod_data_source_file c6ob02420c2.cif
_cod_data_source_block cu_2016003_0m
_cod_depositor_comments 'Adding full bibliography for 7155431.cif.'
_cod_database_code 7155431
_shelx_space_group_comment
;
The symmetry employed for this shelxl refinement is uniquely defined
by the following loop, which should always be used as a source of
symmetry information in preference to the above space-group names.
They are only intended as comments.
;
_shelx_estimated_absorpt_t_max 68
_shelx_estimated_absorpt_t_min 3
_olex2_refinement_description
;
1. Fixed Uiso
 At 1.2 times of:
  All C(H) groups, All C(H,H) groups
 At 1.5 times of:
  All C(H,H,H) groups, All O(H) groups
2.a Ternary CH refined with riding coordinates:
 C7(H7), C8(H8), C14(H14)
2.b Secondary CH2 refined with riding coordinates:
 C12(H12A,H12B), C15(H15A,H15B)
2.c Aromatic/amide H refined with riding coordinates:
 C4(H4), C5(H5A), C16(H16)
2.d Idealised Me refined as rotating group:
 C3(H3A,H3B,H3C), C13(H13A,H13B,H13C)
2.e Idealised tetrahedral OH refined as rotating group:
 O5(H5)
;
_shelx_shelxl_version_number 2014/7
_olex2_submission_special_instructions 'No special instructions were received'

loop_
_space_group_symop_operation_xyz
'x, y, z'
'-x, y+1/2, -z'

loop_
_atom_site_label
_atom_site_type_symbol
_atom_site_fract_x
_atom_site_fract_y
_atom_site_fract_z
_atom_site_U_iso_or_equiv
_atom_site_adp_type
_atom_site_occupancy
_atom_site_site_symmetry_order
_atom_site_calc_flag
_atom_site_refinement_flags_posn
Br1 Br 1.03933(13) 0.46430(9) 1.00039(4) 0.0985(4) Uani 1 1 d .
O1 O 0.8036(17) 0.6473(6) 1.1040(3) 0.137(3) Uani 1 1 d .
O2 O 0.5653(7) 0.6463(3) 0.6665(2) 0.0589(8) Uani 1 1 d .
O3 O 0.6609(4) 0.4700(3) 0.59454(19) 0.0520(6) Uani 1 1 d .
O4 O 0.6449(5) 0.2662(3) 0.5842(3) 0.0589(8) Uani 1 1 d .
O5 O 0.1612(5) 0.2942(3) 0.6122(2) 0.0521(7) Uani 1 1 d .
H5 H 0.0132 0.2900 0.5931 0.078 Uiso 1 1 calc GR
O6 O 0.2931(7) 0.4386(3) 0.4113(2) 0.0678(10) Uani 1 1 d .
O7 O -0.0145(7) 0.3126(4) 0.4289(3) 0.0748(11) Uani 1 1 d .
C1 C 0.7843(10) 0.5758(5) 0.9537(3) 0.0626(12) Uani 1 1 d .
C3 C 0.718(4) 0.7353(10) 1.1643(5) 0.204(9) Uani 1 1 d .
H3A H 0.5424 0.7373 1.1524 0.306 Uiso 1 1 calc GR
H3B H 0.7810 0.8154 1.1535 0.306 Uiso 1 1 calc GR
H3C H 0.7750 0.7120 1.2274 0.306 Uiso 1 1 calc GR
C2 C 0.6968(16) 0.6546(6) 1.0128(4) 0.0839(19) Uani 1 1 d .
C4 C 0.5077(19) 0.7332(6) 0.9775(5) 0.101(3) Uani 1 1 d .
H4 H 0.4452 0.7872 1.0167 0.122 Uiso 1 1 calc R
C5 C 0.4094(13) 0.7325(5) 0.8834(5) 0.0763(16) Uani 1 1 d .
H5A H 0.2838 0.7867 0.8602 0.092 Uiso 1 1 calc R
C6 C 0.4978(9) 0.6520(4) 0.8252(3) 0.0538(10) Uani 1 1 d .
C7 C 0.3801(9) 0.6469(4) 0.7245(3) 0.0563(10) Uani 1 1 d .
H7 H 0.2740 0.7189 0.7095 0.068 Uiso 1 1 calc R
C8 C 0.4930(9) 0.5743(4) 0.5894(3) 0.0493(9) Uani 1 1 d .
H8 H 0.4896 0.6214 0.5323 0.059 Uiso 1 1 calc R
C9 C 0.5419(7) 0.3634(4) 0.5810(3) 0.0436(8) Uani 1 1 d .
C10 C 0.2631(7) 0.3833(3) 0.5630(3) 0.0433(8) Uani 1 1 d .
C11 C 0.1634(7) 0.3719(4) 0.4593(3) 0.0481(9) Uani 1 1 d .
C12 C 0.2134(13) 0.4400(6) 0.3112(3) 0.0784(16) Uani 1 1 d .
H12A H 0.1927 0.3566 0.2876 0.094 Uiso 1 1 calc R
H12B H 0.0581 0.4829 0.2954 0.094 Uiso 1 1 calc R
C13 C 0.402(3) 0.5031(9) 0.2717(6) 0.130(4) Uani 1 1 d .
H13A H 0.3647 0.4979 0.2056 0.195 Uiso 1 1 calc GR
H13B H 0.5582 0.4652 0.2932 0.195 Uiso 1 1 calc GR
H13C H 0.4082 0.5880 0.2901 0.195 Uiso 1 1 calc GR
C14 C 0.2421(7) 0.5171(3) 0.5941(3) 0.0444(9) Uani 1 1 d .
H14 H 0.1077 0.5611 0.5553 0.053 Uiso 1 1 calc R
C15 C 0.2331(8) 0.5307(5) 0.6970(3) 0.0545(10) Uani 1 1 d .
H15A H 0.0655 0.5397 0.7072 0.065 Uiso 1 1 calc R
H15B H 0.3070 0.4602 0.7316 0.065 Uiso 1 1 calc R
C16 C 0.6846(9) 0.5738(4) 0.8605(3) 0.0542(10) Uani 1 1 d .
H16 H 0.7454 0.5188 0.8216 0.065 Uiso 1 1 calc R

loop_
_atom_site_aniso_label
_atom_site_aniso_U_11
_atom_site_aniso_U_22
_atom_site_aniso_U_33
_atom_site_aniso_U_23
_atom_site_aniso_U_13
_atom_site_aniso_U_12
Br1 0.0950(5) 0.1145(6) 0.0717(4) 0.0138(4) -0.0260(3) 0.0033(5)
O1 0.252(9) 0.108(4) 0.042(2) -0.019(2) 0.004(3) -0.029(4)
O2 0.071(2) 0.0506(15) 0.0510(16) -0.0032(13) -0.0010(14) -0.0209(14)
O3 0.0385(12) 0.0496(14) 0.0649(15) -0.0030(16) 0.0008(10) -0.0108(13)
O4 0.0444(15) 0.0522(16) 0.077(2) -0.0055(14) 0.0029(14) 0.0018(13)
O5 0.0400(13) 0.0531(15) 0.0590(17) 0.0164(13) -0.0029(12) -0.0114(12)
O6 0.080(2) 0.072(2) 0.0447(15) 0.0101(14) -0.0063(14) -0.0266(18)
O7 0.066(2) 0.092(3) 0.0599(19) -0.0114(18) -0.0067(16) -0.032(2)
C1 0.069(3) 0.066(3) 0.049(2) -0.004(2) -0.002(2) -0.012(2)
C3 0.45(3) 0.116(7) 0.053(4) -0.036(4) 0.063(9) -0.042(11)
C2 0.138(6) 0.068(3) 0.045(3) -0.017(2) 0.013(3) -0.021(4)
C4 0.164(8) 0.070(4) 0.082(4) -0.034(3) 0.055(5) -0.007(4)
C5 0.090(4) 0.056(3) 0.085(4) -0.020(2) 0.021(3) 0.010(2)
C6 0.059(2) 0.048(2) 0.053(2) -0.0112(18) 0.0047(19) -0.0037(17)
C7 0.053(2) 0.051(2) 0.059(2) -0.0032(19) -0.0052(19) 0.0040(18)
C8 0.056(2) 0.0436(19) 0.044(2) 0.0073(16) -0.0039(17) -0.0114(17)
C9 0.0370(19) 0.047(2) 0.0437(19) 0.0032(15) -0.0017(15) -0.0045(16)
C10 0.0397(19) 0.0411(18) 0.046(2) 0.0067(15) -0.0023(15) -0.0067(15)
C11 0.044(2) 0.0463(19) 0.048(2) -0.0012(16) -0.0077(16) -0.0062(17)
C12 0.103(4) 0.081(4) 0.045(2) 0.008(2) -0.005(2) -0.002(3)
C13 0.202(11) 0.120(7) 0.073(4) -0.008(4) 0.039(6) -0.040(6)
C14 0.0395(18) 0.0427(18) 0.045(2) 0.0039(15) -0.0086(15) 0.0006(14)
C15 0.0402(19) 0.068(3) 0.054(2) -0.0067(19) 0.0037(17) -0.0049(18)
C16 0.057(2) 0.059(2) 0.044(2) -0.0132(18) 0.0021(18) 0.0035(19)

loop_
_atom_type_symbol
_atom_type_description
_atom_type_scat_dispersion_real
_atom_type_scat_dispersion_imag
_atom_type_scat_source
C C 0.0180 0.0090 'International Tables Vol C Tables 4.2.6.8 and 6.1.1.4'
H H 0.0000 0.0000 'International Tables Vol C Tables 4.2.6.8 and 6.1.1.4'
Br Br -0.6760 1.2810 'International Tables Vol C Tables 4.2.6.8 and 6.1.1.4'
O O 0.0490 0.0320 'International Tables Vol C Tables 4.2.6.8 and 6.1.1.4'

loop_
_geom_angle_atom_site_label_1
_geom_angle_atom_site_label_2
_geom_angle_atom_site_label_3
_geom_angle
C2 O1 C3 115.7(9)
C8 O2 C7 110.7(3)
C9 O3 C8 111.9(3)
C10 O5 H5 109.5
C11 O6 C12 116.8(4)
C2 C1 Br1 119.6(4)
C2 C1 C16 121.0(6)
C16 C1 Br1 119.4(4)
O1 C3 H3A 109.5
O1 C3 H3B 109.5
O1 C3 H3C 109.5
H3A C3 H3B 109.5
H3A C3 H3C 109.5
H3B C3 H3C 109.5
O1 C2 C4 125.1(6)
C1 C2 O1 116.4(7)
C1 C2 C4 118.5(5)
C2 C4 H4 119.7
C2 C4 C5 120.6(5)
C5 C4 H4 119.7
C4 C5 H5A 119.9
C6 C5 C4 120.2(6)
C6 C5 H5A 119.9
C5 C6 C7 119.7(5)
C16 C6 C5 119.0(5)
C16 C6 C7 121.2(4)
O2 C7 C6 110.5(4)
O2 C7 H7 109.3
O2 C7 C15 104.0(4)
C6 C7 H7 109.3
C6 C7 C15 114.3(4)
C15 C7 H7 109.3
O2 C8 O3 107.8(4)
O2 C8 H8 111.6
O2 C8 C14 109.2(4)
O3 C8 H8 111.6
O3 C8 C14 104.9(3)
C14 C8 H8 111.6
O3 C9 C10 111.1(3)
O4 C9 O3 122.8(4)
O4 C9 C10 126.1(4)
O5 C10 C9 107.4(3)
O5 C10 C11 110.7(3)
O5 C10 C14 116.6(3)
C11 C10 C9 109.7(3)
C14 C10 C9 102.0(3)
C14 C10 C11 109.9(3)
O6 C11 C10 110.8(3)
O7 C11 O6 126.1(4)
O7 C11 C10 123.1(4)
O6 C12 H12A 110.3
O6 C12 H12B 110.3
H12A C12 H12B 108.5
C13 C12 O6 107.2(6)
C13 C12 H12A 110.3
C13 C12 H12B 110.3
C12 C13 H13A 109.5
C12 C13 H13B 109.5
C12 C13 H13C 109.5
H13A C13 H13B 109.5
H13A C13 H13C 109.5
H13B C13 H13C 109.5
C8 C14 C10 104.7(3)
C8 C14 H14 112.2
C10 C14 H14 112.2
C15 C14 C8 101.0(3)
C15 C14 C10 113.8(3)
C15 C14 H14 112.2
C7 C15 C14 103.6(4)
C7 C15 H15A 111.0
C7 C15 H15B 111.0
C14 C15 H15A 111.0
C14 C15 H15B 111.0
H15A C15 H15B 109.0
C1 C16 H16 119.6
C6 C16 C1 120.7(4)
C6 C16 H16 119.6

loop_
_geom_bond_atom_site_label_1
_geom_bond_atom_site_label_2
_geom_bond_distance
Br1 C1 1.896(6)
O1 C3 1.438(13)
O1 C2 1.371(8)
O2 C7 1.442(6)
O2 C8 1.379(5)
O3 C8 1.459(6)
O3 C9 1.330(5)
O4 C9 1.197(5)
O5 H5 0.8200
O5 C10 1.385(5)
O6 C11 1.309(6)
O6 C12 1.463(6)
O7 C11 1.197(5)
C1 C2 1.366(8)
C1 C16 1.387(6)
C3 H3A 0.9600
C3 H3B 0.9600
C3 H3C 0.9600
C2 C4 1.381(13)
C4 H4 0.9300
C4 C5 1.396(11)
C5 H5A 0.9300
C5 C6 1.373(7)
C6 C7 1.512(6)
C6 C16 1.369(7)
C7 H7 0.9800
C7 C15 1.517(6)
C8 H8 0.9800
C8 C14 1.534(6)
C9 C10 1.535(5)
C10 C11 1.535(5)
C10 C14 1.534(5)
C12 H12A 0.9700
C12 H12B 0.9700
C12 C13 1.452(13)
C13 H13A 0.9600
C13 H13B 0.9600
C13 H13C 0.9600
C14 H14 0.9800
C14 C15 1.530(6)
C15 H15A 0.9700
C15 H15B 0.9700
C16 H16 0.9300

loop_
_geom_torsion_atom_site_label_1
_geom_torsion_atom_site_label_2
_geom_torsion_atom_site_label_3
_geom_torsion_atom_site_label_4
_geom_torsion
Br1 C1 C2 O1 0.3(8)
Br1 C1 C2 C4 -178.7(5)
Br1 C1 C16 C6 179.0(4)
O1 C2 C4 C5 -179.3(7)
O2 C7 C15 C14 -33.0(4)
O2 C8 C14 C10 -137.5(4)
O2 C8 C14 C15 -19.0(4)
O3 C8 C14 C10 -22.2(4)
O3 C8 C14 C15 96.3(4)
O3 C9 C10 O5 -137.7(3)
O3 C9 C10 C11 101.9(4)
O3 C9 C10 C14 -14.6(4)
O4 C9 C10 O5 41.4(6)
O4 C9 C10 C11 -79.0(5)
O4 C9 C10 C14 164.5(4)
O5 C10 C11 O6 -167.4(4)
O5 C10 C11 O7 14.9(6)
O5 C10 C14 C8 138.4(4)
O5 C10 C14 C15 29.0(5)
C1 C2 C4 C5 -0.4(11)
C3 O1 C2 C1 176.8(9)
C3 O1 C2 C4 -4.3(13)
C2 C1 C16 C6 0.8(8)
C2 C4 C5 C6 1.0(11)
C4 C5 C6 C7 176.4(5)
C4 C5 C6 C16 -0.7(9)
C5 C6 C7 O2 134.0(5)
C5 C6 C7 C15 -109.1(5)
C5 C6 C16 C1 -0.2(8)
C6 C7 C15 C14 -153.5(4)
C7 O2 C8 O3 -115.0(4)
C7 O2 C8 C14 -1.5(5)
C7 C6 C16 C1 -177.3(4)
C8 O2 C7 C6 144.9(4)
C8 O2 C7 C15 21.9(5)
C8 O3 C9 O4 -178.5(4)
C8 O3 C9 C10 0.6(4)
C8 C14 C15 C7 31.0(4)
C9 O3 C8 O2 130.1(3)
C9 O3 C8 C14 13.8(4)
C9 C10 C11 O6 -49.0(5)
C9 C10 C11 O7 133.4(5)
C9 C10 C14 C8 21.7(4)
C9 C10 C14 C15 -87.6(4)
C10 C14 C15 C7 142.6(4)
C11 O6 C12 C13 -171.5(6)
C11 C10 C14 C8 -94.6(4)
C11 C10 C14 C15 156.0(3)
C12 O6 C11 O7 -0.4(8)
C12 O6 C11 C10 -177.9(4)
C14 C10 C11 O6 62.4(5)
C14 C10 C11 O7 -115.2(5)
C16 C1 C2 O1 178.5(6)
C16 C1 C2 C4 -0.5(9)
C16 C6 C7 O2 -48.9(6)
C16 C6 C7 C15 68.0(6)
